data_9010015
loop_
_publ_author_name
'Kohatsu, J. J.'
'Wuensch, B. J.'

_publ_section_title
;
 Semseyite (Pb9Sb8S11) and the crystal chemistry of the plagionite group,
 Pb3+2nSb8S15+2n
 Note: structure from ICSD
;
_journal_name_full 'American Mineralogist'
_journal_page_first 1127
_journal_page_last 1127
_journal_volume 59
_journal_year 1974
_chemical_formula_sum 'Pb9 S21 Sb8'
_chemical_name_mineral Semseyite
_space_group_IT_number 15
_symmetry_space_group_name_Hall '-C 2yc'
_symmetry_space_group_name_H-M 'C 1 2/c 1'
_cell_angle_alpha 90
_cell_angle_beta 106.047
_cell_angle_gamma 90
_cell_length_a 13.603
_cell_length_b 11.936
_cell_length_c 24.453
_cell_formula_units_Z 4
_cell_volume 3815.619
_database_code_amcsd 0000427
_exptl_crystal_density_diffrn 6.114
_cod_original_cell_volume 3815.618
_cod_original_formula_sum 'Pb9 Sb8 S21'
_cod_database_code 9010015

loop_
_space_group_symop_operation_xyz
x,y,z
1/2+x,1/2+y,z
x,-y,1/2+z
1/2+x,1/2-y,1/2+z
-x,y,1/2-z
1/2-x,1/2+y,1/2-z
-x,-y,-z
1/2-x,1/2-y,-z

loop_
_atom_site_aniso_label
_atom_site_aniso_U_11
_atom_site_aniso_U_22
_atom_site_aniso_U_33
_atom_site_aniso_U_12
_atom_site_aniso_U_13
_atom_site_aniso_U_23
Pb1 0.02528 0.00873 0.02266 0.00000 -0.00311 0.00000
Pb2 0.01602 0.00794 0.01679 0.00213 0.00311 -0.00099
Pb3 0.01593 0.00765 0.01791 -0.00119 0.00514 0.00000
Pb4 0.01636 0.00758 0.02070 0.00079 0.00591 0.00199
Pb5 0.02182 0.01638 0.01958 0.00174 0.00560 -0.00085
Sb1 0.01472 0.00217 0.01763 0.00142 0.00514 -0.00014
Sb2 0.01238 0.00202 0.01930 -0.00079 0.00591 0.00043
Sb3 0.01524 0.00152 0.01455 0.00174 0.00576 0.00412
Sb4 0.01472 0.01176 0.01595 0.00087 0.00638 -0.00256

loop_
_atom_site_label
_atom_site_fract_x
_atom_site_fract_y
_atom_site_fract_z
_atom_site_U_iso_or_equiv
Pb1 0.50000 0.95570 0.25000 ?
Pb2 0.22760 0.01430 0.30680 ?
Pb3 0.26830 0.22750 0.09270 ?
Pb4 0.02260 0.11510 0.14260 ?
Pb5 0.24980 0.05270 0.48210 ?
Sb1 0.50670 0.33280 0.47400 ?
Sb2 0.48410 0.94200 0.42450 ?
Sb3 0.22320 0.32300 0.37930 ?
Sb4 0.45220 0.25860 0.31600 ?
S1 0.00000 0.89550 0.25000 0.01887
S2 0.32120 0.40360 0.31740 0.01570
S3 0.11060 0.49690 0.36980 0.01203
S4 0.36750 0.11450 0.40130 0.01418
S5 0.38100 0.55150 0.45240 0.01431
S6 0.37140 0.44210 0.10200 0.01697
S7 0.12350 0.33830 0.15240 0.01621
S8 0.11120 0.22210 0.30330 0.01469
S9 0.35710 0.13350 0.24400 0.01900
S10 0.09580 0.21290 0.45570 0.01710
S11 0.36620 0.17340 0.00170 0.01469

loop_
_cod_related_entry_id
_cod_related_entry_database
_cod_related_entry_code
1 AMCSD 0000427
